data_1510892
loop_
_publ_author_name
'Huppertz, H.'
'Despotopoulou, C.'
'Emme, H.'

_publ_section_title
;
 High-pressure synthesis and crystal structure of structurally new
 orthorhombic rare-earth meta-oxoborates gamma-RE (B O2)3 (RE= La - Nd)
;
_journal_name_full 'Zeitschrift fuer Anorganische und Allgemeine Chemie'
_journal_page_first 2450
_journal_page_last 2457
_journal_paper_doi 10.1002/zaac.200400202
_journal_volume 630
_journal_year 2004
_chemical_formula_sum 'B3 Ce O6'
_chemical_name_systematic 'Ce (B O2)3'
_space_group_IT_number 29
_symmetry_space_group_name_Hall 'P 2c -2ac'
_symmetry_space_group_name_H-M 'P c a 21'
_cell_angle_alpha 90
_cell_angle_beta 90
_cell_angle_gamma 90
_cell_formula_units_Z 4
_cell_length_a 18.457
_cell_length_b 4.4675
_cell_length_c 4.2951
_cell_volume 354.160
_citation_journal_id_ASTM ZAACAB
_cod_data_source_file boron_412.cif
_cod_data_source_block B3Ce1O6
_cod_original_cell_volume 354.1596
_cod_original_formula_sum 'B3 Ce1 O6'
_cod_database_code 1510892

loop_
_symmetry_equiv_pos_as_xyz
x,y,z
-x,-y,z+1/2
-x+1/2,y,z+1/2
x+1/2,-y,z

loop_
_atom_site_label
_atom_site_type_symbol
_atom_site_fract_x
_atom_site_fract_y
_atom_site_fract_z
_atom_site_occupancy
_atom_site_U_iso_or_equiv
O6 O-2 0.51597 -0.1288 0.3263 1 0.0
O1 O-2 0.29109 0.6766 0.6417 1 0.0
O2 O-2 0.56078 0.3629 0.2317 1 0.0
O5 O-2 0.43173 0.27 0.3209 1 0.0
Ce1 Ce+3 0.341472 0.80348 0.13784 1 0.0
B3 B+3 0.49856 0.1792 0.1831 1 0.0
B2 B+3 0.42652 0.3242 0.6584 1 0.0
O4 O-2 0.22401 0.246 0.8191 1 0.0
O3 O-2 0.35586 0.2292 0.7672 1 0.0
B1 B+3 0.28719 0.3548 0.6348 1 0.0
